data_4061260
_journal_name_full Organometallics
_journal_paper_doi 10.1021/om049430e
_journal_year 2004
_chemical_formula_sum 'C20 H16 Fe'
_chemical_formula_weight 312.18
_space_group_IT_number 19
_symmetry_cell_setting orthorhombic
_symmetry_space_group_name_Hall 'P 2ac 2ab'
_symmetry_space_group_name_H-M 'P 21 21 21'
_cell_angle_alpha 90.00
_cell_angle_beta 90.00
_cell_angle_gamma 90.00
_cell_formula_units_Z 4
_cell_length_a 7.779(2)
_cell_length_b 8.392(2)
_cell_length_c 21.338(6)
_cell_measurement_temperature 293(2)
_cell_volume 1392.9(7)
_diffrn_ambient_temperature 293(2)
_exptl_crystal_density_diffrn 1.489
_cod_depositor_comments
;
The following automatic conversions were performed:
'_symmetry_cell_setting' value 'Orthorhombic' changed to 'orthorhombic'
according to '/home/saulius/struct/CIF-dictionaries/cif_core.dic'
dictionary named 'cif_core.dic' version 2.4.1 from 2010-06-29.

Automatic conversion script
Id: cif_fix_enum 1527 2010-12-29 10:47:43Z saulius 
;
_cod_database_code 4061260

loop_
_symmetry_equiv_pos_as_xyz
'x, y, z'
'-x+1/2, -y, z+1/2'
'-x, y+1/2, -z+1/2'
'x+1/2, -y+1/2, -z'

loop_
_atom_site_label
_atom_site_type_symbol
_atom_site_fract_x
_atom_site_fract_y
_atom_site_fract_z
_atom_site_U_iso_or_equiv
_atom_site_adp_type
_atom_site_occupancy
_atom_site_symmetry_multiplicity
_atom_site_calc_flag
_atom_site_refinement_flags
_atom_site_disorder_assembly
_atom_site_disorder_group
Fe1 Fe 1.12233(4) 0.49378(3) 0.077932(12) 0.02810(10) Uani 1 1 d . . .
C1 C 1.0112(3) 0.2727(2) 0.08905(10) 0.0291(5) Uani 1 1 d . . .
C2 C 1.0577(3) 0.2992(3) 0.02520(10) 0.0394(6) Uani 1 1 d . . .
H2 H 1.1360 0.2340 -0.0001 0.047 Uiso 1 1 calc R . .
C3 C 0.9670(3) 0.4380(3) 0.00495(11) 0.0435(6) Uani 1 1 d . . .
H3 H 0.9728 0.4851 -0.0370 0.052 Uiso 1 1 calc R . .
C4 C 0.8645(3) 0.4952(3) 0.05544(10) 0.0370(5) Uani 1 1 d . . .
H4 H 0.7887 0.5885 0.0547 0.044 Uiso 1 1 calc R . .
C5 C 0.8932(3) 0.3914(2) 0.10738(10) 0.0270(4) Uani 1 1 d . . .
C6 C 0.8164(3) 0.3630(3) 0.17201(10) 0.0311(5) Uani 1 1 d . . .
H6 H 0.7364 0.4464 0.1856 0.037 Uiso 1 1 calc R . .
C7 C 0.7343(3) 0.1962(3) 0.16697(10) 0.0299(5) Uani 1 1 d . . .
C8 C 0.5669(3) 0.1585(3) 0.18124(12) 0.0392(6) Uani 1 1 d . . .
H8 H 0.4903 0.2370 0.1942 0.047 Uiso 1 1 calc R . .
C9 C 0.5136(3) -0.0013(3) 0.17579(10) 0.0428(6) Uani 1 1 d . . .
H9 H 0.4013 -0.0289 0.1861 0.051 Uiso 1 1 calc R . .
C10 C 0.6251(4) -0.1163(3) 0.15545(11) 0.0409(6) Uani 1 1 d . . .
H10 H 0.5876 -0.2209 0.1510 0.049 Uiso 1 1 calc R . .
C11 C 0.7952(3) -0.0767(3) 0.14134(11) 0.0364(6) Uani 1 1 d . . .
H11 H 0.8717 -0.1547 0.1278 0.044 Uiso 1 1 calc R . .
C12 C 0.8487(3) 0.0789(3) 0.14760(10) 0.0286(5) Uani 1 1 d . . .
C13 C 1.0332(3) 0.1423(3) 0.13770(11) 0.0321(5) Uani 1 1 d . . .
H13 H 1.1161 0.0598 0.1257 0.039 Uiso 1 1 calc R . .
C14 C 1.0774(3) 0.2273(3) 0.19915(11) 0.0367(6) Uani 1 1 d . . .
H14 H 1.1737 0.2013 0.2229 0.044 Uiso 1 1 calc R . .
C15 C 0.9690(3) 0.3396(3) 0.21584(10) 0.0362(6) Uani 1 1 d . . .
H15 H 0.9844 0.4005 0.2518 0.043 Uiso 1 1 calc R . .
C16 C 1.3290(4) 0.6123(4) 0.04207(12) 0.0553(8) Uani 1 1 d . . .
H16 H 1.3624 0.6154 -0.0022 0.066 Uiso 1 1 calc R . .
C17 C 1.2174(4) 0.7196(3) 0.07184(14) 0.0503(7) Uani 1 1 d . . .
H17 H 1.1605 0.8115 0.0525 0.060 Uiso 1 1 calc R . .
C18 C 1.2066(3) 0.6736(3) 0.13501(12) 0.0417(6) Uani 1 1 d . . .
H18 H 1.1378 0.7270 0.1672 0.050 Uiso 1 1 calc R . .
C19 C 1.3089(3) 0.5401(3) 0.14450(12) 0.0411(6) Uani 1 1 d . . .
H19 H 1.3234 0.4833 0.1843 0.049 Uiso 1 1 calc R . .
C20 C 1.3853(3) 0.4980(3) 0.08686(12) 0.0503(6) Uani 1 1 d . . .
H20 H 1.4645 0.4091 0.0794 0.060 Uiso 1 1 calc R . .

loop_
_atom_site_aniso_label
_atom_site_aniso_U_11
_atom_site_aniso_U_22
_atom_site_aniso_U_33
_atom_site_aniso_U_23
_atom_site_aniso_U_13
_atom_site_aniso_U_12
Fe1 0.02853(16) 0.02914(17) 0.02664(15) -0.00048(15) 0.00279(11) -0.00458(16)
C1 0.0276(11) 0.0276(11) 0.0322(12) -0.0030(9) 0.0004(9) -0.0056(10)
C2 0.0435(14) 0.0459(14) 0.0287(12) -0.0119(11) 0.0058(10) -0.0125(12)
C3 0.0499(15) 0.0520(15) 0.0287(12) 0.0060(11) -0.0052(11) -0.0156(13)
C4 0.0330(11) 0.0368(11) 0.0411(11) 0.0064(12) -0.0076(9) -0.0054(15)
C5 0.0251(10) 0.0247(10) 0.0312(11) 0.0008(8) -0.0008(9) -0.0052(10)
C6 0.0321(12) 0.0285(12) 0.0327(12) -0.0023(9) 0.0069(9) 0.0002(10)
C7 0.0296(12) 0.0340(13) 0.0262(11) 0.0050(9) -0.0010(9) -0.0025(10)
C8 0.0298(12) 0.0395(14) 0.0483(15) 0.0067(12) 0.0043(10) 0.0001(11)
C9 0.0299(11) 0.0483(14) 0.0502(13) 0.0096(15) -0.0018(9) -0.0125(15)
C10 0.0408(14) 0.0333(12) 0.0484(14) 0.0091(10) -0.0113(13) -0.0150(13)
C11 0.0370(14) 0.0302(12) 0.0420(14) 0.0038(11) -0.0064(11) -0.0005(11)
C12 0.0256(12) 0.0286(11) 0.0317(12) 0.0041(9) -0.0035(10) -0.0037(10)
C13 0.0260(12) 0.0256(11) 0.0448(13) 0.0015(10) 0.0027(10) 0.0006(10)
C14 0.0319(12) 0.0399(13) 0.0382(12) 0.0123(11) -0.0076(10) -0.0094(11)
C15 0.0440(14) 0.0400(13) 0.0246(11) 0.0007(10) 0.0009(10) -0.0152(12)
C16 0.0478(17) 0.078(2) 0.0395(15) -0.0026(15) 0.0153(12) -0.0311(16)
C17 0.0469(15) 0.0358(13) 0.0681(18) 0.0121(14) -0.0088(14) -0.0150(13)
C18 0.0352(13) 0.0383(13) 0.0518(15) -0.0149(12) 0.0043(11) -0.0075(11)
C19 0.0376(12) 0.0403(16) 0.0454(13) 0.0030(11) -0.0083(11) -0.0126(11)
C20 0.0287(11) 0.0469(14) 0.0752(18) -0.0178(18) 0.0019(11) -0.0014(15)

loop_
_geom_bond_atom_site_label_1
_geom_bond_atom_site_label_2
_geom_bond_distance
_geom_bond_site_symmetry_2
_geom_bond_publ_flag
Fe1 C3 2.026(2) . ?
Fe1 C17 2.039(2) . ?
Fe1 C16 2.039(3) . ?
Fe1 C2 2.046(2) . ?
Fe1 C18 2.047(2) . ?
Fe1 C20 2.055(2) . ?
Fe1 C1 2.060(2) . ?
Fe1 C4 2.062(2) . ?
Fe1 C19 2.067(2) . ?
Fe1 C5 2.076(2) . ?
C1 C5 1.410(3) . ?
C1 C2 1.427(3) . ?
C1 C13 1.518(3) . ?
C2 C3 1.429(4) . ?
C2 H2 0.9800 . ?
C3 C4 1.423(3) . ?
C3 H3 0.9800 . ?
C4 C5 1.427(3) . ?
C4 H4 0.9800 . ?
C5 C6 1.522(3) . ?
C6 C15 1.524(3) . ?
C6 C7 1.542(3) . ?
C6 H6 0.9800 . ?
C7 C8 1.375(3) . ?
C7 C12 1.390(3) . ?
C8 C9 1.408(4) . ?
C8 H8 0.9300 . ?
C9 C10 1.369(4) . ?
C9 H9 0.9300 . ?
C10 C11 1.397(4) . ?
C10 H10 0.9300 . ?
C11 C12 1.377(3) . ?
C11 H11 0.9300 . ?
C12 C13 1.545(3) . ?
C13 C14 1.532(3) . ?
C13 H13 0.9800 . ?
C14 C15 1.314(3) . ?
C14 H14 0.9300 . ?
C15 H15 0.9300 . ?
C16 C17 1.403(4) . ?
C16 C20 1.423(4) . ?
C16 H16 0.9800 . ?
C17 C18 1.405(4) . ?
C17 H17 0.9800 . ?
C18 C19 1.389(3) . ?
C18 H18 0.9800 . ?
C19 C20 1.411(4) . ?
C19 H19 0.9800 . ?
C20 H20 0.9800 . ?
